data_7038312
loop_
_publ_author_name
'Katam, Srinivas'
'Arruri, Sathyanarayana'
'Chatla, Naga Babu'
'Ganesan, Prabusankar'

_publ_section_title
;
 Bismuth(III)dichalcogenones as Highly Active Catalysts in Multiple C-C
 Bond Formation Reactions
;
_journal_name_full 'Dalton Trans.'
_journal_paper_doi 10.1039/C5DT04738B
_journal_year 2016
_chemical_formula_moiety 'C26 H40 Bi2 Br6 N8 S4, C2 N'
_chemical_formula_sum 'C28 H40 Bi2 Br6 N9 S4'
_chemical_formula_weight 1528.34
_space_group_crystal_system tetragonal
_space_group_IT_number 138
_space_group_name_Hall '-P 4ac 2ac'
_space_group_name_H-M_alt 'P 42/n c m'
_symmetry_Int_Tables_number 138
_symmetry_space_group_name_Hall '-P 4ac 2ac'
_symmetry_space_group_name_H-M 'P 42/n c m :2'
_atom_sites_solution_primary direct
_audit_creation_date 2015-09-23
_audit_creation_method
;
Olex2 1.2
(compiled 2015.01.26 svn.r3150 for OlexSys, GUI svn.r4998)
;
_audit_update_record
;
2015-12-03 deposited with the CCDC.
2016-02-08 downloaded from the CCDC.
;
_cell_angle_alpha 90
_cell_angle_beta 90
_cell_angle_gamma 90
_cell_formula_units_Z 4
_cell_length_a 19.2248(3)
_cell_length_b 19.2248(3)
_cell_length_c 12.2798(3)
_cell_measurement_reflns_used 4243
_cell_measurement_temperature 293
_cell_measurement_theta_max 70.6000
_cell_measurement_theta_min 4.5800
_cell_volume 4538.53(15)
_computing_cell_refinement
;
CrysAlisPro, Agilent Technologies,
Version 1.171.37.35 (release 13-08-2014 CrysAlis171 .NET)
(compiled Aug 13 2014,18:06:01)
;
_computing_data_collection
;
CrysAlisPro, Agilent Technologies,
Version 1.171.37.35 (release 13-08-2014 CrysAlis171 .NET)
(compiled Aug 13 2014,18:06:01)
;
_computing_data_reduction
;
CrysAlisPro, Agilent Technologies,
Version 1.171.37.35 (release 13-08-2014 CrysAlis171 .NET)
(compiled Aug 13 2014,18:06:01)
;
_computing_molecular_graphics 'Olex2 (Dolomanov et al., 2009)'
_computing_publication_material 'Olex2 (Dolomanov et al., 2009)'
_computing_structure_refinement 'olex2.refine (Bourhis et al., 2015)'
_computing_structure_solution 'SIR2004 (Burla et al., 2007)'
_diffrn_ambient_temperature 293
_diffrn_detector 'CCD plate'
_diffrn_detector_area_resol_mean 16.1293
_diffrn_detector_type Eos
_diffrn_measured_fraction_theta_full 1.0000
_diffrn_measured_fraction_theta_max 1.0000
_diffrn_measurement_details
;
  1 omega -102.00  -76.00   1.0000    1.5000
omega____ theta____ kappa____ phi______ frames
    -      -33.5000  -38.0000 -180.0000 26

  2 omega  -50.00  -17.00   1.0000    1.5000
omega____ theta____ kappa____ phi______ frames
    -      -33.5000   57.0000  -30.0000 33

  3 omega -101.00  -42.00   1.0000    1.5000
omega____ theta____ kappa____ phi______ frames
    -      -33.5000  178.0000   60.0000 59

  4 omega   71.00  126.00   1.0000    1.5000
omega____ theta____ kappa____ phi______ frames
    -       54.0000  175.0000 -162.0000 55

  5 omega    5.00   94.00   1.0000    1.5000
omega____ theta____ kappa____ phi______ frames
    -       54.0000  -99.0000 -180.0000 89

  6 omega   41.00   80.00   1.0000    1.5000
omega____ theta____ kappa____ phi______ frames
    -      108.0000  -38.0000    0.0000 39

  7 omega  105.00  176.00   1.0000    1.5000
omega____ theta____ kappa____ phi______ frames
    -      108.0000   61.0000  135.0000 71

  8 omega   39.00   93.00   1.0000    1.5000
omega____ theta____ kappa____ phi______ frames
    -      108.0000  -38.0000  150.0000 54

  9 omega   51.00  107.00   1.0000    1.5000
omega____ theta____ kappa____ phi______ frames
    -      108.0000 -111.0000    0.0000 56

 10 omega   37.00   91.00   1.0000    1.5000
omega____ theta____ kappa____ phi______ frames
    -      108.0000  -38.0000 -150.0000 54

 11 omega   36.00   63.00   1.0000    1.5000
omega____ theta____ kappa____ phi______ frames
    -      108.0000  -25.0000  -30.0000 27

 12 omega   59.00   84.00   1.0000    1.5000
omega____ theta____ kappa____ phi______ frames
    -      108.0000  -25.0000   30.0000 25
;
_diffrn_measurement_device 'four-circle diffractometer'
_diffrn_measurement_device_type 'SuperNova, Dual, Cu at zero, Eos'
_diffrn_measurement_method '\w scans'
_diffrn_orient_matrix_UB_11 0.0239173000
_diffrn_orient_matrix_UB_12 -0.0029948000
_diffrn_orient_matrix_UB_13 0.1197759000
_diffrn_orient_matrix_UB_21 0.0522030000
_diffrn_orient_matrix_UB_22 -0.0578137000
_diffrn_orient_matrix_UB_23 -0.0292366000
_diffrn_orient_matrix_UB_31 0.0558324000
_diffrn_orient_matrix_UB_32 0.0553379000
_diffrn_orient_matrix_UB_33 -0.0239641000
_diffrn_radiation_monochromator mirror
_diffrn_radiation_probe x-ray
_diffrn_radiation_type 'Cu K\a'
_diffrn_radiation_wavelength 1.54184
_diffrn_reflns_av_R_equivalents 0.0543
_diffrn_reflns_av_unetI/netI 0.0345
_diffrn_reflns_limit_h_max 23
_diffrn_reflns_limit_h_min -14
_diffrn_reflns_limit_k_max 23
_diffrn_reflns_limit_k_min -15
_diffrn_reflns_limit_l_max 14
_diffrn_reflns_limit_l_min -14
_diffrn_reflns_number 11356
_diffrn_reflns_theta_full 70.7864
_diffrn_reflns_theta_max 70.79
_diffrn_reflns_theta_min 3.25
_diffrn_source 'sealed X-ray tube'
_diffrn_source_type 'SuperNova (Cu) X-ray Source'
_exptl_absorpt_coefficient_mu 23.211
_exptl_absorpt_correction_T_max 1.00000
_exptl_absorpt_correction_T_min 0.22858
_exptl_absorpt_correction_type multi-scan
_exptl_absorpt_process_details
;
CrysAlisPro, Agilent Technologies,
Version 1.171.37.35 (release 13-08-2014 CrysAlis171 .NET)
(compiled Aug 13 2014,18:06:01)
Empirical absorption correction using spherical harmonics,
 implemented in SCALE3 ABSPACK scaling algorithm.
;
_exptl_crystal_colour yellow
_exptl_crystal_colour_primary yellow
_exptl_crystal_density_diffrn 2.2366
_exptl_crystal_description needle
_exptl_crystal_F_000 2808.6716
_exptl_crystal_size_max 0.23
_exptl_crystal_size_mid 0.18
_exptl_crystal_size_min 0.1
_refine_diff_density_max 1.7352
_refine_diff_density_min -1.5422
_refine_diff_density_rms 0.2245
_refine_ls_d_res_high 0.8164
_refine_ls_d_res_low 13.5940
_refine_ls_goodness_of_fit_ref 1.0152
_refine_ls_hydrogen_treatment mixed
_refine_ls_matrix_type full
_refine_ls_number_constraints 17
_refine_ls_number_parameters 123
_refine_ls_number_reflns 2269
_refine_ls_number_restraints 0
_refine_ls_restrained_S_all 1.0152
_refine_ls_R_factor_all 0.0516
_refine_ls_R_factor_gt 0.0432
_refine_ls_shift/su_max 0.0000
_refine_ls_shift/su_mean 0.0000
_refine_ls_structure_factor_coef Fsqd
_refine_ls_weighting_details 'w=1/[\s^2^(Fo^2^)+(0.0913P)^2^+0.8567P] where P=(Fo^2^+2Fc^2^)/3'
_refine_ls_weighting_scheme calc
_refine_ls_wR_factor_gt 0.1234
_refine_ls_wR_factor_ref 0.1351
_reflns_Friedel_coverage 0.0
_reflns_limit_h_max 23
_reflns_limit_h_min 0
_reflns_limit_k_max 16
_reflns_limit_k_min 0
_reflns_limit_l_max 14
_reflns_limit_l_min 0
_reflns_number_gt 1865
_reflns_number_total 2269
_reflns_threshold_expression I>=2u(I)
_cod_data_source_file c5dt04738b2.cif
_cod_data_source_block 10
_cod_original_cell_volume 4538.55(15)
_cod_database_code 7038312
_reflns_odcompleteness_completeness 99.92
_reflns_odcompleteness_iscentric 1
_reflns_odcompleteness_theta 66.97
_olex2_refinement_description
;
1. Fixed Uiso
 At 1.2 times of:
  All C(H) groups, {H5a,H5b,H5c} of C5, All C(H,H) groups
 At 1.5 times of:
  {H6a,H6b,H6c} of C6
2.a Riding coordinates:
 C5(H5a,H5b,H5c)
2.b Ternary CH refined with riding coordinates:
 C4(H4)
2.c Secondary CH2 refined with riding coordinates:
 C7(H7a,H7b)
2.d Aromatic/amide H refined with riding coordinates:
 C2(H2), C3(H3)
2.e Idealised Me refined as rotating group:
 C6(H6a,H6b,H6c)
;
_olex2_submission_special_instructions 'No special instructions were received'

loop_
_space_group_symop_id
_space_group_symop_operation_xyz
1 x,y,z
2 -y+1/2,x,z+1/2
3 y,-x+1/2,z+1/2
4 x+1/2,-y,-z+1/2
5 -x,y+1/2,-z+1/2
6 -x+1/2,-y+1/2,z
7 y+1/2,x+1/2,-z
8 -y,-x,-z
9 -x,-y,-z
10 y-1/2,-x,-z-1/2
11 -y,x-1/2,-z-1/2
12 -x-1/2,y,z-1/2
13 x,-y-1/2,z-1/2
14 x-1/2,y-1/2,-z
15 -y-1/2,-x-1/2,z
16 y,x,z

loop_
_atom_site_label
_atom_site_type_symbol
_atom_site_fract_x
_atom_site_fract_y
_atom_site_fract_z
_atom_site_U_iso_or_equiv
_atom_site_adp_type
_atom_site_occupancy
_atom_site_site_symmetry_order
_atom_site_refinement_flags_posn
_atom_site_refinement_flags_adp
_atom_site_refinement_flags_occupancy
Bi1 Bi 0.016309(15) 0.483691(15) 0.17732(3) 0.04593(19) Uani 1.000000 2 S T P
Br1 Br 0.11719(5) 0.38281(5) 0.17278(11) 0.0722(4) Uani 1.000000 2 S T P
Br2 Br -0.07523(4) 0.42477(4) 0.0 0.0572(3) Uani 1.000000 2 S T P
Br3 Br -0.08772(5) 0.58772(5) 0.21714(10) 0.0614(3) Uani 1.000000 2 S T P
S1 S 0.08531(11) 0.55710(10) 0.33688(15) 0.0522(5) Uani 1.000000 1 . . .
N1 N 0.2199(4) 0.5100(4) 0.3704(6) 0.0600(17) Uani 1.000000 1 . . .
N2 N 0.1407(3) 0.4486(3) 0.4500(5) 0.0462(13) Uani 1.000000 1 . . .
C1 C 0.1498(4) 0.5042(4) 0.3831(6) 0.0472(16) Uani 1.000000 1 . . .
C2 C 0.2531(4) 0.4597(5) 0.4279(7) 0.064(2) Uani 1.000000 1 . . .
H2 H 0.3010(4) 0.4532(5) 0.4321(7) 0.077(3) Uiso 1.000000 1 R . .
C3 C 0.2049(4) 0.4212(4) 0.4771(7) 0.061(2) Uani 1.000000 1 . . .
H3 H 0.2130(4) 0.3829(4) 0.5215(7) 0.073(2) Uiso 1.000000 1 R . .
C4 C 0.2588(5) 0.5640(5) 0.3094(8) 0.073(3) Uani 1.000000 1 . . .
H4 H 0.3079(5) 0.5511(5) 0.3168(8) 0.087(3) Uiso 1.000000 1 R . .
C5 C 0.2526(6) 0.6326(5) 0.3641(9) 0.088(3) Uani 1.000000 1 . . .
H5a H 0.2052(6) 0.6485(5) 0.3613(9) 0.106(4) Uiso 1.000000 1 R . .
H5b H 0.2668(6) 0.6281(5) 0.4387(9) 0.106(4) Uiso 1.000000 1 R . .
H5c H 0.2821(6) 0.6656(5) 0.3280(9) 0.106(4) Uiso 1.000000 1 R . .
C6 C 0.2447(6) 0.5614(6) 0.1915(8) 0.091(4) Uani 1.000000 1 . . .
H6a H 0.244(5) 0.5138(7) 0.1677(18) 0.136(5) Uiso 1.000000 1 GR . .
H6b H 0.200(2) 0.582(5) 0.1770(12) 0.136(5) Uiso 1.000000 1 GR . .
H6c H 0.280(3) 0.586(5) 0.1531(10) 0.136(5) Uiso 1.000000 1 GR . .
C7 C 0.0750(4) 0.4250(4) 0.4947(8) 0.047(2) Uani 1.000000 2 S T P
H7a H 0.0797(4) 0.4203(4) 0.5730(8) 0.056(3) Uiso 1.000000 2 RS T P
H7b H 0.0398(4) 0.4602(4) 0.4810(8) 0.056(3) Uiso 1.000000 2 RS T P
N5 N 0.25 0.25 0.0898(18) 0.126(9) Uani 1.000000 4 S T P
C14 C 0.25 0.25 0.2958(19) 0.144(14) Uani 1.000000 4 S T P
C15 C 0.25 0.25 0.1806(19) 0.079(6) Uani 1.000000 4 S T P

loop_
_atom_site_aniso_label
_atom_site_aniso_U_11
_atom_site_aniso_U_22
_atom_site_aniso_U_33
_atom_site_aniso_U_12
_atom_site_aniso_U_13
_atom_site_aniso_U_23
Bi1 0.0500(2) 0.0500(2) 0.0377(3) -0.00140(15) -0.00104(10) 0.00104(10)
Br1 0.0729(5) 0.0729(5) 0.0709(9) 0.0178(7) 0.0046(4) -0.0046(4)
Br2 0.0610(4) 0.0610(4) 0.0497(7) -0.0123(5) 0.0013(4) -0.0013(4)
Br3 0.0669(5) 0.0669(5) 0.0505(7) 0.0091(6) -0.0049(4) 0.0049(4)
S1 0.0606(10) 0.0447(9) 0.0512(11) -0.0027(8) -0.0065(8) 0.0029(8)
N1 0.055(4) 0.067(4) 0.058(4) -0.010(3) 0.011(3) -0.005(3)
N2 0.045(3) 0.049(3) 0.045(3) -0.005(3) -0.005(2) 0.002(3)
C1 0.050(4) 0.048(4) 0.044(4) -0.008(3) 0.003(3) -0.008(3)
C2 0.039(4) 0.073(5) 0.080(6) 0.005(4) -0.002(4) -0.003(4)
C3 0.052(4) 0.059(4) 0.071(6) 0.004(4) -0.005(4) 0.002(4)
C4 0.065(6) 0.077(6) 0.075(6) -0.008(5) 0.009(5) 0.006(5)
C5 0.083(7) 0.068(6) 0.114(8) -0.019(5) -0.030(6) 0.019(6)
C6 0.087(7) 0.105(8) 0.080(7) -0.034(7) -0.017(6) 0.023(6)
C7 0.052(3) 0.052(3) 0.035(5) 0.006(4) 0.002(3) -0.002(3)
N5 0.150(15) 0.150(15) 0.078(14) 0.053(17) -0.000000 0.000000
C14 0.18(2) 0.18(2) 0.061(14) 0.09(3) -0.000000 0.000000
C15 0.076(8) 0.076(8) 0.086(15) 0.018(11) -0.000000 0.000000

loop_
_atom_type_symbol
_atom_type_scat_dispersion_real
_atom_type_scat_dispersion_imag
_atom_type_scat_Cromer_Mann_a1
_atom_type_scat_Cromer_Mann_a2
_atom_type_scat_Cromer_Mann_a3
_atom_type_scat_Cromer_Mann_a4
_atom_type_scat_Cromer_Mann_b1
_atom_type_scat_Cromer_Mann_b2
_atom_type_scat_Cromer_Mann_b3
_atom_type_scat_Cromer_Mann_b4
_atom_type_scat_Cromer_Mann_c
_atom_type_scat_source
_atom_type_scat_dispersion_source
C 0.01920 0.00962 2.31000 1.02000 1.58860 0.86500 20.84390 10.20750 0.56870 51.65120 0.215599998832 'International Tables Volume C Table 6.1.1.4 (pp. 500-502)' 'Henke, Gullikson and Davis, At. Data and Nucl. Data Tables, 1993, 54, 2'
H 0.00000 0.00000 0.49300 0.32291 0.14019 0.04081 10.51090 26.12570 3.14236 57.79970 0.0030380000826 'International Tables Volume C Table 6.1.1.4 (pp. 500-502)' 'Henke, Gullikson and Davis, At. Data and Nucl. Data Tables, 1993, 54, 2'
Bi -3.68252 9.31182 33.36890 12.95100 16.58770 6.46920 0.70400 2.92380 8.79370 48.00930 13.5782003403 'International Tables Volume C Table 6.1.1.4 (pp. 500-502)' 'Henke, Gullikson and Davis, At. Data and Nucl. Data Tables, 1993, 54, 2'
N 0.03256 0.01839 12.21260 3.13220 2.01250 1.16630 0.00570 9.89330 28.99750 0.58260 -11.5290002823 'International Tables Volume C Table 6.1.1.4 (pp. 500-502)' 'Henke, Gullikson and Davis, At. Data and Nucl. Data Tables, 1993, 54, 2'
S 0.33537 0.55136 6.90530 5.20340 1.43790 1.58630 1.46790 22.21510 0.25360 56.17200 0.866900026798 'International Tables Volume C Table 6.1.1.4 (pp. 500-502)' 'Henke, Gullikson and Davis, At. Data and Nucl. Data Tables, 1993, 54, 2'
Br -0.67402 1.33011 17.17890 5.23580 5.63770 3.98510 2.17230 16.57960 0.26090 41.43280 2.95569992065 'International Tables Volume C Table 6.1.1.4 (pp. 500-502)' 'Henke, Gullikson and Davis, At. Data and Nucl. Data Tables, 1993, 54, 2'

loop_
_geom_angle_atom_site_label_1
_geom_angle_atom_site_label_2
_geom_angle_atom_site_label_3
_geom_angle
_geom_angle_site_symmetry_1
_geom_angle_site_symmetry_3
Br2 Bi1 Br1 97.59(2) 15_665 .
Br2 Bi1 Br1 97.59(2) 7_455 .
Br2 Bi1 Br2 85.26(3) 7_455 15_665
Br3 Bi1 Br1 171.35(4) . .
Br3 Bi1 Br2 88.75(2) . 15_665
Br3 Bi1 Br2 88.75(2) . 7_455
S1 Bi1 Br1 92.07(5) . .
S1 Bi1 Br1 92.07(5) 15_665 .
S1 Bi1 Br2 170.20(4) . 7_455
S1 Bi1 Br2 91.93(4) 15_665 7_455
S1 Bi1 Br2 170.20(4) 15_665 15_665
S1 Bi1 Br2 91.93(4) . 15_665
S1 Bi1 Br3 81.80(5) . .
S1 Bi1 Br3 81.80(5) 15_665 .
S1 Bi1 S1 89.28(8) 15_665 .
Bi1 Br2 Bi1 94.74(3) 9_565 15_665
C1 S1 Bi1 106.4(2) . .
C2 N1 C1 110.3(7) . .
C4 N1 C1 127.9(8) . .
C4 N1 C2 121.7(8) . .
C3 N2 C1 109.2(6) . .
C7 N2 C1 126.0(7) . .
C7 N2 C3 124.6(7) . .
N1 C1 S1 129.4(6) . .
N2 C1 S1 125.3(6) . .
N2 C1 N1 105.2(7) . .
H2 C2 N1 126.1(4) . .
C3 C2 N1 107.8(7) . .
C3 C2 H2 126.1(5) . .
C2 C3 N2 107.5(7) . .
H3 C3 N2 126.2(4) . .
H3 C3 C2 126.2(5) . .
H4 C4 N1 105.1(5) . .
C5 C4 N1 110.6(8) . .
C5 C4 H4 105.1(6) . .
C6 C4 N1 112.3(8) . .
C6 C4 H4 105.1(7) . .
C6 C4 C5 117.4(10) . .
H5a C5 C4 110.1 . .
H5b C5 C4 109.1 . .
H5b C5 H5a 109.5 . .
H5c C5 C4 109.2 . .
H5c C5 H5a 109.5 . .
H5c C5 H5b 109.5 . .
H6a C6 C4 109.5 . .
H6b C6 C4 109.5 . .
H6b C6 H6a 109.5 . .
H6c C6 C4 109.5 . .
H6c C6 H6a 109.5 . .
H6c C6 H6b 109.5 . .
N2 C7 N2 113.7(8) 15_665 .
H7a C7 N2 108.8(5) . .
H7a C7 N2 108.8(5) . 15_665
H7b C7 N2 108.8(5) . .
H7b C7 N2 108.8(5) . 15_665
H7b C7 H7a 107.7 . .
C14 C15 N5 180.0 . .

loop_
_geom_bond_atom_site_label_1
_geom_bond_atom_site_label_2
_geom_bond_distance
_geom_bond_site_symmetry_2
Bi1 Br1 2.7433(14) .
Bi1 Br2 3.0202(8) 7_455
Bi1 Br2 3.0202(8) 15_665
Bi1 Br3 2.8702(13) .
Bi1 S1 2.7551(19) 15_665
Bi1 S1 2.7551(19) .
S1 C1 1.702(8) .
N1 C1 1.361(10) .
N1 C2 1.357(11) .
N1 C4 1.483(11) .
N2 C1 1.359(9) .
N2 C3 1.382(10) .
N2 C7 1.451(8) .
C2 H2 0.9300 .
C2 C3 1.330(11) .
C3 H3 0.9300 .
C4 H4 0.9800 .
C4 C5 1.485(14) .
C4 C6 1.474(11) .
C5 H5a 0.9598 .
C5 H5b 0.9601 .
C5 H5c 0.9600 .
C6 H6a 0.9600 .
C6 H6b 0.9600 .
C6 H6c 0.9600 .
C7 H7a 0.9700 .
C7 H7b 0.9700 .
N5 C15 1.11(2) .
C14 C15 1.41(3) .
